data_7019098
loop_
_publ_author_name
'Tanakit, Alisa'
'Rouffet, Matthieu'
'Martin, David P.'
'Cohen, Seth M.'

_publ_section_title
;
 Investigating chelating sulfonamides and their use in metalloproteinase
 inhibitors.
;
_journal_issue 21
_journal_name_full 'Dalton transactions (Cambridge, England : 2003)'
_journal_page_first 6507
_journal_page_last 6515
_journal_paper_doi 10.1039/c2dt12373h
_journal_volume 41
_journal_year 2012
_chemical_formula_sum 'C38 H38 N4 Ni O10 S2'
_chemical_formula_weight 833.55
_chemical_name_systematic
;
?
;
_space_group_IT_number 14
_symmetry_cell_setting monoclinic
_symmetry_space_group_name_Hall '-P 2yn'
_symmetry_space_group_name_H-M 'P 1 21/n 1'
_atom_sites_solution_hydrogens geom
_atom_sites_solution_primary direct
_atom_sites_solution_secondary difmap
_audit_creation_method SHELXL-97
_cell_angle_alpha 90.00
_cell_angle_beta 103.4680(10)
_cell_angle_gamma 90.00
_cell_formula_units_Z 2
_cell_length_a 10.6601(7)
_cell_length_b 11.6640(7)
_cell_length_c 15.1089(9)
_cell_measurement_reflns_used 14427
_cell_measurement_temperature 100(2)
_cell_measurement_theta_max 27.55
_cell_measurement_theta_min 2.12
_cell_volume 1827.0(2)
_computing_cell_refinement 'Bruker SAINT'
_computing_data_collection 'Bruker APEX2'
_computing_data_reduction 'Bruker SAINT'
_computing_structure_refinement 'SHELXL-97 (Sheldrick, 2008)'
_computing_structure_solution 'SHELXS-97 (Sheldrick, 2008)'
_diffrn_ambient_temperature 100(2)
_diffrn_detector_area_resol_mean 512x512
_diffrn_measured_fraction_theta_full 0.965
_diffrn_measured_fraction_theta_max 0.965
_diffrn_measurement_device_type 'Bruker CCD'
_diffrn_measurement_method '\f and \w scans'
_diffrn_radiation_monochromator graphite
_diffrn_radiation_source 'fine-focus sealed tube'
_diffrn_radiation_type MoK\a
_diffrn_radiation_wavelength 0.71073
_diffrn_reflns_av_R_equivalents 0.0395
_diffrn_reflns_av_sigmaI/netI 0.0411
_diffrn_reflns_limit_h_max 13
_diffrn_reflns_limit_h_min -13
_diffrn_reflns_limit_k_max 15
_diffrn_reflns_limit_k_min -15
_diffrn_reflns_limit_l_max 19
_diffrn_reflns_limit_l_min -19
_diffrn_reflns_number 14427
_diffrn_reflns_theta_full 27.55
_diffrn_reflns_theta_max 27.55
_diffrn_reflns_theta_min 2.12
_exptl_absorpt_coefficient_mu 0.711
_exptl_absorpt_correction_T_max 0.9070
_exptl_absorpt_correction_T_min 0.8096
_exptl_absorpt_correction_type multi-scan
_exptl_absorpt_process_details 'Bruker SADABS'
_exptl_crystal_colour Green
_exptl_crystal_density_diffrn 1.515
_exptl_crystal_density_method 'not measured'
_exptl_crystal_description Block
_exptl_crystal_F_000 868
_exptl_crystal_size_max 0.31
_exptl_crystal_size_mid 0.16
_exptl_crystal_size_min 0.14
_refine_diff_density_max 0.329
_refine_diff_density_min -0.403
_refine_diff_density_rms 0.063
_refine_ls_extinction_method none
_refine_ls_goodness_of_fit_ref 1.043
_refine_ls_hydrogen_treatment mixed
_refine_ls_matrix_type full
_refine_ls_number_parameters 256
_refine_ls_number_reflns 4073
_refine_ls_number_restraints 0
_refine_ls_restrained_S_all 1.043
_refine_ls_R_factor_all 0.0421
_refine_ls_R_factor_gt 0.0338
_refine_ls_shift/su_max 0.024
_refine_ls_shift/su_mean 0.001
_refine_ls_structure_factor_coef Fsqd
_refine_ls_weighting_details 'calc w=1/[\s^2^(Fo^2^)+(0.0269P)^2^+1.3127P] where P=(Fo^2^+2Fc^2^)/3'
_refine_ls_weighting_scheme calc
_refine_ls_wR_factor_gt 0.0763
_refine_ls_wR_factor_ref 0.0826
_reflns_number_gt 3495
_reflns_number_total 4073
_reflns_threshold_expression >2sigma(I)
_cod_data_source_file c2dt12373h.txt
_cod_data_source_block ni(acac)2(zbg-1)2
_cod_depositor_comments
;
The following automatic conversions were performed:

'_symmetry_cell_setting' value 'Monoclinic' changed to 'monoclinic'
according to /home/saulius/struct/CIF-dictionaries/cif_core.dic
dictionary named 'cif_core.dic' version 2.4.1 from 2010-06-29.

Automatic conversion script
Id: cif_fix_values 1715 2011-07-08 13:25:40Z adriana 
;
_cod_original_sg_symbol_H-M P2(1)/n
_cod_database_code 7019098

loop_
_symmetry_equiv_pos_as_xyz
'x, y, z'
'-x+1/2, y+1/2, -z+1/2'
'-x, -y, -z'
'x-1/2, -y-1/2, z-1/2'

loop_
_atom_site_label
_atom_site_type_symbol
_atom_site_fract_x
_atom_site_fract_y
_atom_site_fract_z
_atom_site_U_iso_or_equiv
_atom_site_adp_type
_atom_site_occupancy
_atom_site_symmetry_multiplicity
_atom_site_calc_flag
_atom_site_refinement_flags
Ni1 Ni 0.5000 0.0000 0.0000 0.01367(9) Uani 1 2 d S
S1 S 0.73143(5) -0.35506(4) -0.08035(3) 0.02032(12) Uani 1 1 d .
O1 O 0.87693(13) 0.09864(11) 0.13252(9) 0.0228(3) Uani 1 1 d .
O2 O 0.60722(15) -0.36851(12) -0.14041(10) 0.0268(3) Uani 1 1 d .
O3 O 0.84489(15) -0.37463(12) -0.11395(10) 0.0275(3) Uani 1 1 d .
O4 O 0.51697(12) 0.15623(11) -0.05482(9) 0.0168(3) Uani 1 1 d .
O5 O 0.51505(12) -0.08085(11) -0.11443(8) 0.0168(3) Uani 1 1 d .
N1 N 0.70709(15) 0.00553(13) 0.04752(11) 0.0166(3) Uani 1 1 d .
N2 N 0.73259(16) -0.22399(13) -0.04273(11) 0.0188(3) Uani 1 1 d .
H2N H 0.661(2) -0.1938(19) -0.0553(15) 0.023 Uiso 1 1 d .
C1 C 0.74892(18) 0.09583(17) 0.09421(13) 0.0208(4) Uani 1 1 d .
H1 H 0.6931 0.1569 0.1013 0.025 Uiso 1 1 calc R
C2 C 0.92237(19) -0.00390(16) 0.10589(13) 0.0192(4) Uani 1 1 d .
C3 C 1.04764(19) -0.04288(18) 0.12784(14) 0.0244(4) Uani 1 1 d .
H3 H 1.1166 -0.0006 0.1647 0.029 Uiso 1 1 calc R
C4 C 1.06416(19) -0.14902(18) 0.09145(15) 0.0259(5) Uani 1 1 d .
H4 H 1.1480 -0.1818 0.1046 0.031 Uiso 1 1 calc R
C5 C 0.96283(19) -0.21013(17) 0.03625(14) 0.0229(4) Uani 1 1 d .
H5 H 0.9802 -0.2824 0.0126 0.028 Uiso 1 1 calc R
C6 C 0.83687(18) -0.16824(16) 0.01481(13) 0.0178(4) Uani 1 1 d .
C7 C 0.81822(17) -0.06192(15) 0.05271(12) 0.0160(4) Uani 1 1 d .
C8 C 0.74269(18) -0.44386(16) 0.01555(13) 0.0191(4) Uani 1 1 d .
C9 C 0.83431(18) -0.52956(16) 0.03481(14) 0.0199(4) Uani 1 1 d .
H9 H 0.8952 -0.5386 -0.0017 0.024 Uiso 1 1 calc R
C10 C 0.83683(18) -0.60254(16) 0.10797(13) 0.0200(4) Uani 1 1 d .
H10 H 0.9002 -0.6613 0.1217 0.024 Uiso 1 1 calc R
C11 C 0.74728(18) -0.59027(16) 0.16134(13) 0.0198(4) Uani 1 1 d .
C12 C 0.6559(2) -0.50279(18) 0.14017(15) 0.0272(5) Uani 1 1 d .
H12 H 0.5944 -0.4937 0.1762 0.033 Uiso 1 1 calc R
C13 C 0.6528(2) -0.42944(18) 0.06831(15) 0.0282(5) Uani 1 1 d .
H13 H 0.5903 -0.3700 0.0549 0.034 Uiso 1 1 calc R
C14 C 0.7482(2) -0.66779(17) 0.24128(14) 0.0231(4) Uani 1 1 d .
H14A H 0.8028 -0.7346 0.2383 0.035 Uiso 1 1 calc R
H14B H 0.6600 -0.6933 0.2395 0.035 Uiso 1 1 calc R
H14C H 0.7823 -0.6259 0.2980 0.035 Uiso 1 1 calc R
C15 C 0.59718(19) 0.29096(16) -0.14555(14) 0.0224(4) Uani 1 1 d .
H15A H 0.5200 0.3293 -0.1811 0.034 Uiso 1 1 calc R
H15B H 0.6637 0.2893 -0.1807 0.034 Uiso 1 1 calc R
H15C H 0.6297 0.3329 -0.0886 0.034 Uiso 1 1 calc R
C16 C 0.56359(17) 0.16975(16) -0.12428(13) 0.0168(4) Uani 1 1 d .
C17 C 0.58294(18) 0.08311(16) -0.18436(13) 0.0193(4) Uani 1 1 d .
H17 H 0.6206 0.1057 -0.2328 0.023 Uiso 1 1 calc R
C18 C 0.55256(17) -0.03214(16) -0.18007(13) 0.0175(4) Uani 1 1 d .
C19 C 0.5607(2) -0.10925(17) -0.25869(13) 0.0262(5) Uani 1 1 d .
H19A H 0.6079 -0.1792 -0.2355 0.039 Uiso 1 1 calc R
H19B H 0.6060 -0.0692 -0.2991 0.039 Uiso 1 1 calc R
H19C H 0.4735 -0.1294 -0.2926 0.039 Uiso 1 1 calc R

loop_
_atom_site_aniso_label
_atom_site_aniso_U_11
_atom_site_aniso_U_22
_atom_site_aniso_U_33
_atom_site_aniso_U_23
_atom_site_aniso_U_13
_atom_site_aniso_U_12
Ni1 0.01576(17) 0.01372(17) 0.01226(18) -0.00010(12) 0.00470(13) 0.00163(12)
S1 0.0281(3) 0.0165(2) 0.0177(3) -0.00058(18) 0.0082(2) 0.00455(19)
O1 0.0202(7) 0.0224(7) 0.0243(8) -0.0043(6) 0.0025(6) -0.0021(6)
O2 0.0356(8) 0.0218(7) 0.0201(8) -0.0030(6) 0.0008(6) 0.0018(6)
O3 0.0387(9) 0.0243(7) 0.0247(8) 0.0018(6) 0.0181(7) 0.0082(6)
O4 0.0193(6) 0.0169(6) 0.0151(7) 0.0008(5) 0.0058(5) 0.0022(5)
O5 0.0197(6) 0.0174(6) 0.0141(7) -0.0003(5) 0.0058(5) 0.0018(5)
N1 0.0175(8) 0.0171(8) 0.0159(8) 0.0007(6) 0.0052(6) 0.0015(6)
N2 0.0199(8) 0.0157(8) 0.0206(9) -0.0003(6) 0.0042(7) 0.0052(6)
C1 0.0191(9) 0.0217(10) 0.0207(10) -0.0025(8) 0.0032(8) 0.0009(8)
C2 0.0231(10) 0.0195(9) 0.0158(10) 0.0028(7) 0.0058(8) 0.0002(7)
C3 0.0177(9) 0.0298(11) 0.0241(11) 0.0056(9) 0.0018(8) -0.0022(8)
C4 0.0153(9) 0.0305(11) 0.0317(12) 0.0113(9) 0.0051(8) 0.0060(8)
C5 0.0219(10) 0.0204(10) 0.0279(11) 0.0068(8) 0.0087(9) 0.0064(8)
C6 0.0190(9) 0.0191(9) 0.0162(10) 0.0033(7) 0.0061(8) 0.0009(7)
C7 0.0160(8) 0.0178(9) 0.0152(9) 0.0040(7) 0.0059(7) 0.0018(7)
C8 0.0245(10) 0.0154(9) 0.0181(10) -0.0007(7) 0.0063(8) 0.0014(8)
C9 0.0206(9) 0.0180(9) 0.0227(11) -0.0033(8) 0.0083(8) 0.0003(7)
C10 0.0185(9) 0.0173(9) 0.0236(11) -0.0004(8) 0.0034(8) 0.0019(7)
C11 0.0225(9) 0.0172(9) 0.0194(10) -0.0023(8) 0.0042(8) -0.0022(8)
C12 0.0292(11) 0.0299(11) 0.0261(12) 0.0029(9) 0.0138(9) 0.0080(9)
C13 0.0313(11) 0.0282(11) 0.0287(12) 0.0083(9) 0.0145(9) 0.0145(9)
C14 0.0273(10) 0.0211(10) 0.0211(11) 0.0005(8) 0.0061(8) 0.0004(8)
C15 0.0242(10) 0.0194(10) 0.0255(11) 0.0030(8) 0.0100(9) 0.0009(8)
C16 0.0131(8) 0.0193(9) 0.0170(10) 0.0043(7) 0.0014(7) 0.0035(7)
C17 0.0204(9) 0.0232(10) 0.0163(10) 0.0028(8) 0.0081(8) 0.0024(8)
C18 0.0158(8) 0.0232(10) 0.0130(9) 0.0012(7) 0.0023(7) 0.0039(7)
C19 0.0419(12) 0.0229(10) 0.0161(10) -0.0002(8) 0.0117(9) 0.0039(9)

loop_
_atom_type_symbol
_atom_type_description
_atom_type_scat_dispersion_real
_atom_type_scat_dispersion_imag
_atom_type_scat_source
C C 0.0033 0.0016 'International Tables Vol C Tables 4.2.6.8 and 6.1.1.4'
H H 0.0000 0.0000 'International Tables Vol C Tables 4.2.6.8 and 6.1.1.4'
N N 0.0061 0.0033 'International Tables Vol C Tables 4.2.6.8 and 6.1.1.4'
O O 0.0106 0.0060 'International Tables Vol C Tables 4.2.6.8 and 6.1.1.4'
S S 0.1246 0.1234 'International Tables Vol C Tables 4.2.6.8 and 6.1.1.4'
Ni Ni 0.3393 1.1124 'International Tables Vol C Tables 4.2.6.8 and 6.1.1.4'

loop_
_geom_angle_atom_site_label_1
_geom_angle_atom_site_label_2
_geom_angle_atom_site_label_3
_geom_angle
_geom_angle_site_symmetry_1
_geom_angle_site_symmetry_3
O5 Ni1 O5 180.00(3) . 3_655
O5 Ni1 O4 92.16(5) . .
O5 Ni1 O4 87.84(5) 3_655 .
O5 Ni1 O4 87.84(5) . 3_655
O5 Ni1 O4 92.16(5) 3_655 3_655
O4 Ni1 O4 180.0 . 3_655
O5 Ni1 N1 91.13(5) . .
O5 Ni1 N1 88.87(5) 3_655 .
O4 Ni1 N1 85.83(5) . .
O4 Ni1 N1 94.17(5) 3_655 .
O5 Ni1 N1 88.87(5) . 3_655
O5 Ni1 N1 91.13(5) 3_655 3_655
O4 Ni1 N1 94.17(5) . 3_655
O4 Ni1 N1 85.83(5) 3_655 3_655
N1 Ni1 N1 180.0 . 3_655
O2 S1 O3 119.38(9) . .
O2 S1 N2 104.78(9) . .
O3 S1 N2 109.51(9) . .
O2 S1 C8 109.47(9) . .
O3 S1 C8 107.20(9) . .
N2 S1 C8 105.73(9) . .
C1 O1 C2 103.95(15) . .
C16 O4 Ni1 122.55(11) . .
C18 O5 Ni1 123.95(12) . .
C1 N1 C7 104.28(16) . .
C1 N1 Ni1 113.80(12) . .
C7 N1 Ni1 141.60(13) . .
C6 N2 S1 126.30(14) . .
C6 N2 H2N 120.2(16) . .
S1 N2 H2N 113.1(16) . .
N1 C1 O1 116.11(17) . .
N1 C1 H1 121.9 . .
O1 C1 H1 121.9 . .
C3 C2 O1 126.93(19) . .
C3 C2 C7 125.43(18) . .
O1 C2 C7 107.64(16) . .
C2 C3 C4 113.98(19) . .
C2 C3 H3 123.0 . .
C4 C3 H3 123.0 . .
C3 C4 C5 122.82(18) . .
C3 C4 H4 118.6 . .
C5 C4 H4 118.6 . .
C6 C5 C4 121.93(18) . .
C6 C5 H5 119.0 . .
C4 C5 H5 119.0 . .
C5 C6 C7 115.87(18) . .
C5 C6 N2 124.28(17) . .
C7 C6 N2 119.82(16) . .
C2 C7 C6 119.93(16) . .
C2 C7 N1 108.01(16) . .
C6 C7 N1 132.05(18) . .
C9 C8 C13 120.96(18) . .
C9 C8 S1 120.55(13) . .
C13 C8 S1 118.40(15) . .
C8 C9 C10 119.51(16) . .
C8 C9 H9 120.2 . .
C10 C9 H9 120.2 . .
C9 C10 C11 120.55(18) . .
C9 C10 H10 119.7 . .
C11 C10 H10 119.7 . .
C10 C11 C12 118.59(18) . .
C10 C11 C14 121.67(17) . .
C12 C11 C14 119.73(16) . .
C13 C12 C11 121.48(17) . .
C13 C12 H12 119.3 . .
C11 C12 H12 119.3 . .
C12 C13 C8 118.90(18) . .
C12 C13 H13 120.6 . .
C8 C13 H13 120.6 . .
C11 C14 H14A 109.5 . .
C11 C14 H14B 109.5 . .
H14A C14 H14B 109.5 . .
C11 C14 H14C 109.5 . .
H14A C14 H14C 109.5 . .
H14B C14 H14C 109.5 . .
C16 C15 H15A 109.5 . .
C16 C15 H15B 109.5 . .
H15A C15 H15B 109.5 . .
C16 C15 H15C 109.5 . .
H15A C15 H15C 109.5 . .
H15B C15 H15C 109.5 . .
O4 C16 C17 126.05(17) . .
O4 C16 C15 116.69(16) . .
C17 C16 C15 117.24(15) . .
C18 C17 C16 126.54(16) . .
C18 C17 H17 116.7 . .
C16 C17 H17 116.7 . .
O5 C18 C17 125.62(17) . .
O5 C18 C19 115.44(17) . .
C17 C18 C19 118.94(16) . .
C18 C19 H19A 109.5 . .
C18 C19 H19B 109.5 . .
H19A C19 H19B 109.5 . .
C18 C19 H19C 109.5 . .
H19A C19 H19C 109.5 . .
H19B C19 H19C 109.5 . .

loop_
_geom_bond_atom_site_label_1
_geom_bond_atom_site_label_2
_geom_bond_distance
_geom_bond_site_symmetry_2
Ni1 O5 2.0083(12) .
Ni1 O5 2.0084(12) 3_655
Ni1 O4 2.0271(12) .
Ni1 O4 2.0271(12) 3_655
Ni1 N1 2.1575(16) .
Ni1 N1 2.1575(16) 3_655
S1 O2 1.4288(16) .
S1 O3 1.4348(13) .
S1 N2 1.6300(16) .
S1 C8 1.7622(19) .
O1 C1 1.353(2) .
O1 C2 1.385(2) .
O4 C16 1.271(2) .
O5 C18 1.285(2) .
N1 C1 1.288(2) .
N1 C7 1.409(2) .
N2 C6 1.402(3) .
N2 H2N 0.82(2) .
C1 H1 0.9500 .
C2 C3 1.376(3) .
C2 C7 1.386(3) .
C3 C4 1.382(3) .
C3 H3 0.9500 .
C4 C5 1.397(3) .
C4 H4 0.9500 .
C5 C6 1.394(3) .
C5 H5 0.9500 .
C6 C7 1.399(3) .
C8 C9 1.380(3) .
C8 C13 1.392(2) .
C9 C10 1.390(3) .
C9 H9 0.9500 .
C10 C11 1.393(2) .
C10 H10 0.9500 .
C11 C12 1.396(3) .
C11 C14 1.507(3) .
C12 C13 1.377(3) .
C12 H12 0.9500 .
C13 H13 0.9500 .
C14 H14A 0.9800 .
C14 H14B 0.9800 .
C14 H14C 0.9800 .
C15 C16 1.511(3) .
C15 H15A 0.9800 .
C15 H15B 0.9800 .
C15 H15C 0.9800 .
C16 C17 1.405(3) .
C17 C18 1.388(3) .
C17 H17 0.9500 .
C18 C19 1.509(3) .
C19 H19A 0.9800 .
C19 H19B 0.9800 .
C19 H19C 0.9800 .

loop_
_geom_hbond_atom_site_label_D
_geom_hbond_atom_site_label_H
_geom_hbond_atom_site_label_A
_geom_hbond_distance_DH
_geom_hbond_distance_HA
_geom_hbond_distance_DA
_geom_hbond_angle_DHA
N2 H2N O5 0.82(2) 2.08(2) 2.858(2) 159(2)
